data_4082928
loop_
_publ_author_name
'Pittracher, Michael'
'Frisch, Ulla'
'Kopacka, Holger'
'Wurst, Klaus'
'M\"uller, Thomas'
'Oehninger, Luciano'
'Ott, Ingo'
'Wuttke, Evelyn'
'Scheerer, Stefan'
'Winter, Rainer F.'
'Bildstein, Benno'

_publ_section_title
;
 \p-Complexes of Tropolone and Its N-Derivatives: Ambidentate
 [O,O]/[N,O]/[N,N]-Cycloheptatrienyl Pentamethylcyclopentadienyl Ruthenium
 Sandwich Complexes
;
_journal_issue 7
_journal_name_full Organometallics
_journal_page_first 1630
_journal_paper_doi 10.1021/om401200t
_journal_volume 33
_journal_year 2014
_chemical_formula_sum 'C20 H28 F6 N O P Ru'
_chemical_formula_weight 544.47
_chemical_name_systematic
; 
 ? 
;
_space_group_IT_number 60
_symmetry_cell_setting orthorhombic
_symmetry_space_group_name_Hall '-P 2n 2ab'
_symmetry_space_group_name_H-M 'P b c n'
_atom_sites_solution_hydrogens geom
_atom_sites_solution_primary direct
_atom_sites_solution_secondary difmap
_audit_creation_method SHELXL-97
_cell_angle_alpha 90.00
_cell_angle_beta 90.00
_cell_angle_gamma 90.00
_cell_formula_units_Z 8
_cell_length_a 15.1252(2)
_cell_length_b 14.0062(2)
_cell_length_c 21.2494(4)
_cell_measurement_reflns_used 26730
_cell_measurement_temperature 233(2)
_cell_measurement_theta_max 25.0
_cell_measurement_theta_min 1.0
_cell_volume 4501.61(12)
_computing_data_collection COLLECT
_computing_data_reduction 'DENZO and SCALEPACK'
_computing_structure_refinement 'SHELXL-97 (Sheldrick, 1997)'
_computing_structure_solution 'SHELXS-97 (Sheldrick, 1990)'
_diffrn_ambient_temperature 233(2)
_diffrn_measured_fraction_theta_full 0.986
_diffrn_measured_fraction_theta_max 0.986
_diffrn_measurement_device_type 'Nonius KappaCCD'
_diffrn_measurement_method 'phi- and omega-scans'
_diffrn_radiation_monochromator graphite
_diffrn_radiation_source 'fine-focus sealed tube'
_diffrn_radiation_type MoK\a
_diffrn_radiation_wavelength 0.71073
_diffrn_reflns_av_R_equivalents 0.0316
_diffrn_reflns_av_sigmaI/netI 0.0213
_diffrn_reflns_limit_h_max 17
_diffrn_reflns_limit_h_min -17
_diffrn_reflns_limit_k_max 16
_diffrn_reflns_limit_k_min -15
_diffrn_reflns_limit_l_max 25
_diffrn_reflns_limit_l_min -25
_diffrn_reflns_number 24687
_diffrn_reflns_theta_full 25.00
_diffrn_reflns_theta_max 25.00
_diffrn_reflns_theta_min 1.92
_diffrn_standards_number 0
_exptl_absorpt_coefficient_mu 0.828
_exptl_absorpt_correction_type none
_exptl_crystal_colour 'light yellow'
_exptl_crystal_density_diffrn 1.607
_exptl_crystal_density_method 'not measured'
_exptl_crystal_description prism
_exptl_crystal_F_000 2208
_exptl_crystal_size_max 0.4
_exptl_crystal_size_mid 0.1
_exptl_crystal_size_min 0.07
_refine_diff_density_max 0.640
_refine_diff_density_min -1.295
_refine_diff_density_rms 0.083
_refine_ls_extinction_method none
_refine_ls_goodness_of_fit_ref 1.193
_refine_ls_hydrogen_treatment 'constr, refined at N1 and C8-12 (bond res.)'
_refine_ls_matrix_type full
_refine_ls_number_parameters 365
_refine_ls_number_reflns 3915
_refine_ls_number_restraints 6
_refine_ls_restrained_S_all 1.192
_refine_ls_R_factor_all 0.0598
_refine_ls_R_factor_gt 0.0537
_refine_ls_shift/su_max 0.001
_refine_ls_shift/su_mean 0.000
_refine_ls_structure_factor_coef Fsqd
_refine_ls_weighting_details 'calc w=1/[\s^2^(Fo^2^)+(0.0259P)^2^+19.4098P] where P=(Fo^2^+2Fc^2^)/3'
_refine_ls_weighting_scheme calc
_refine_ls_wR_factor_gt 0.1220
_refine_ls_wR_factor_ref 0.1242
_reflns_number_gt 3561
_reflns_number_total 3915
_reflns_threshold_expression >2sigma(I)
_cod_data_source_file om401200t_si_002.cif
_cod_data_source_block 5
_cod_depositor_comments 'Adding full bibliography for 4082928.cif.'
_cod_original_sg_symbol_H-M Pbcn
_cod_database_code 4082928

loop_
_symmetry_equiv_pos_as_xyz
'x, y, z'
'-x+1/2, -y+1/2, z+1/2'
'-x, y, -z+1/2'
'x+1/2, -y+1/2, -z'
'-x, -y, -z'
'x-1/2, y-1/2, -z-1/2'
'x, -y, z-1/2'
'-x-1/2, y-1/2, z'

loop_
_atom_site_label
_atom_site_type_symbol
_atom_site_fract_x
_atom_site_fract_y
_atom_site_fract_z
_atom_site_U_iso_or_equiv
_atom_site_adp_type
_atom_site_occupancy
_atom_site_symmetry_multiplicity
_atom_site_calc_flag
_atom_site_refinement_flags
_atom_site_disorder_assembly
_atom_site_disorder_group
Ru1 Ru 0.73893(3) 0.13909(3) 0.35749(2) 0.03568(16) Uani 0.9243(19) 1 d P . .
Ru2 Ru 0.7473(4) 0.3696(4) 0.3544(3) 0.043(2) Uani 0.0757(19) 1 d P . .
N1 N 0.5242(3) 0.2789(4) 0.3542(2) 0.0492(12) Uani 1 1 d D . .
H1N H 0.507(3) 0.275(4) 0.3152(12) 0.041(15) Uiso 1 1 d D . .
O1 O 0.6018(3) 0.2696(4) 0.2464(2) 0.0726(14) Uani 1 1 d . . .
C1 C 0.6653(4) 0.0057(4) 0.3456(4) 0.0613(18) Uani 1 1 d . . .
C01 C 0.5680(5) -0.0025(5) 0.3363(5) 0.097(3) Uani 1 1 d . . .
H01A H 0.5388 -0.0035 0.3770 0.146 Uiso 1 1 calc R . .
H01B H 0.5548 -0.0610 0.3138 0.146 Uiso 1 1 calc R . .
H01C H 0.5470 0.0517 0.3122 0.146 Uiso 1 1 calc R . .
C2 C 0.7100(5) 0.0064(4) 0.4048(3) 0.0561(17) Uani 1 1 d . . .
C02 C 0.6681(7) -0.0030(5) 0.4685(4) 0.106(4) Uani 1 1 d . . .
H02A H 0.7084 -0.0357 0.4967 0.159 Uiso 1 1 calc R . .
H02B H 0.6137 -0.0393 0.4650 0.159 Uiso 1 1 calc R . .
H02C H 0.6551 0.0600 0.4851 0.159 Uiso 1 1 calc R . .
C3 C 0.8037(4) 0.0104(4) 0.3930(3) 0.0462(13) Uani 1 1 d . . .
C03 C 0.8754(6) 0.0091(5) 0.4404(3) 0.076(2) Uani 1 1 d . . .
H03A H 0.8846 -0.0558 0.4549 0.114 Uiso 1 1 calc R . .
H03B H 0.8590 0.0492 0.4758 0.114 Uiso 1 1 calc R . .
H03C H 0.9294 0.0331 0.4217 0.114 Uiso 1 1 calc R . .
C4 C 0.8143(4) 0.0142(4) 0.3253(3) 0.0428(13) Uani 1 1 d . . .
C04 C 0.9006(4) 0.0193(4) 0.2915(3) 0.0632(18) Uani 1 1 d . . .
H04A H 0.9427 0.0548 0.3168 0.095 Uiso 1 1 calc R . .
H04B H 0.8925 0.0513 0.2514 0.095 Uiso 1 1 calc R . .
H04C H 0.9228 -0.0447 0.2844 0.095 Uiso 1 1 calc R . .
C5 C 0.7297(4) 0.0108(4) 0.2977(3) 0.0462(14) Uani 1 1 d . . .
C05 C 0.7105(6) 0.0094(5) 0.2285(3) 0.082(2) Uani 1 1 d . . .
H05A H 0.7016 -0.0559 0.2148 0.123 Uiso 1 1 calc R . .
H05B H 0.7600 0.0370 0.2058 0.123 Uiso 1 1 calc R . .
H05C H 0.6576 0.0464 0.2202 0.123 Uiso 1 1 calc R . .
C6 C 0.6519(4) 0.2674(4) 0.2918(3) 0.0443(13) Uani 1 1 d . . .
C7 C 0.6120(4) 0.2688(4) 0.3553(2) 0.0395(12) Uani 1 1 d . . .
C8 C 0.6568(4) 0.2482(4) 0.4119(3) 0.0416(12) Uani 1 1 d D . .
H8 H 0.613(4) 0.238(5) 0.442(3) 0.08(2) Uiso 1 1 d D . .
C9 C 0.7473(4) 0.2535(4) 0.4277(3) 0.0458(13) Uani 1 1 d D . .
H9 H 0.755(4) 0.249(4) 0.4712(11) 0.048(16) Uiso 1 1 d D . .
C10 C 0.8209(4) 0.2617(4) 0.3884(3) 0.0518(15) Uani 1 1 d D . .
H10 H 0.876(2) 0.259(4) 0.408(3) 0.059(18) Uiso 1 1 d D . .
C11 C 0.8193(4) 0.2593(4) 0.3229(3) 0.0504(15) Uani 1 1 d D . .
H11 H 0.868(3) 0.251(4) 0.297(2) 0.053(17) Uiso 1 1 d D . .
C12 C 0.7448(4) 0.2530(4) 0.2824(3) 0.0477(14) Uani 1 1 d D . .
H12 H 0.765(5) 0.242(5) 0.2416(16) 0.09(3) Uiso 1 1 d D . .
C13 C 0.4620(4) 0.2867(5) 0.4078(3) 0.0570(16) Uani 1 1 d . . .
H13 H 0.4955 0.3042 0.4461 0.068 Uiso 1 1 calc . . .
C14 C 0.4190(6) 0.1924(6) 0.4177(4) 0.098(3) Uani 1 1 d . . .
H14A H 0.4639 0.1443 0.4251 0.147 Uiso 1 1 calc . . .
H14B H 0.3850 0.1755 0.3807 0.147 Uiso 1 1 calc . . .
H14C H 0.3799 0.1960 0.4539 0.147 Uiso 1 1 calc . . .
C15 C 0.3961(5) 0.3635(6) 0.3939(3) 0.0701(19) Uani 1 1 d . . .
H15A H 0.4262 0.4245 0.3910 0.105 Uiso 1 1 calc . . .
H15B H 0.3526 0.3659 0.4274 0.105 Uiso 1 1 calc . . .
H15C H 0.3669 0.3499 0.3543 0.105 Uiso 1 1 calc . . .
P1 P 1.10235(11) 0.23713(13) 0.39314(7) 0.0529(4) Uani 1 1 d . . .
F1 F 1.0223(9) 0.1871(15) 0.3623(9) 0.137(7) Uani 0.56(2) 1 d P A 1
F2 F 1.1762(9) 0.2952(14) 0.4284(8) 0.128(7) Uani 0.56(2) 1 d P A 1
F3 F 1.0353(10) 0.2977(18) 0.4302(10) 0.141(9) Uani 0.56(2) 1 d P A 1
F4 F 1.1646(15) 0.1825(19) 0.3507(12) 0.126(9) Uani 0.56(2) 1 d P A 1
F5 F 1.106(2) 0.1623(9) 0.4476(5) 0.136(9) Uani 0.56(2) 1 d P A 1
F6 F 1.1002(17) 0.3145(10) 0.3401(6) 0.133(7) Uani 0.56(2) 1 d P A 1
F1A F 1.0314(13) 0.270(2) 0.3459(8) 0.139(10) Uani 0.44(2) 1 d P A 2
F2A F 1.1691(13) 0.197(2) 0.4414(8) 0.148(13) Uani 0.44(2) 1 d P A 2
F3A F 1.069(3) 0.3145(15) 0.4416(11) 0.161(15) Uani 0.44(2) 1 d P A 2
F4A F 1.128(3) 0.151(3) 0.3520(18) 0.21(2) Uani 0.44(2) 1 d P A 2
F5A F 1.0329(15) 0.1761(18) 0.4241(15) 0.167(12) Uani 0.44(2) 1 d P A 2
F6A F 1.1709(15) 0.301(2) 0.3636(11) 0.166(11) Uani 0.44(2) 1 d P A 2

loop_
_atom_site_aniso_label
_atom_site_aniso_U_11
_atom_site_aniso_U_22
_atom_site_aniso_U_33
_atom_site_aniso_U_23
_atom_site_aniso_U_13
_atom_site_aniso_U_12
Ru1 0.0398(3) 0.0235(2) 0.0437(3) 0.00171(19) 0.0033(2) -0.00104(18)
Ru2 0.047(4) 0.033(3) 0.048(4) -0.003(3) -0.002(3) -0.001(3)
N1 0.041(3) 0.077(3) 0.029(2) 0.002(2) 0.005(2) 0.003(2)
O1 0.050(3) 0.128(4) 0.039(2) 0.007(3) 0.004(2) 0.016(3)
C1 0.054(4) 0.025(3) 0.105(6) 0.002(3) 0.000(4) -0.006(3)
C01 0.050(4) 0.054(4) 0.188(10) -0.003(5) 0.005(5) -0.014(3)
C2 0.079(4) 0.030(3) 0.060(4) 0.008(3) 0.029(3) 0.001(3)
C02 0.166(9) 0.053(4) 0.099(6) 0.014(4) 0.080(7) 0.008(5)
C3 0.064(4) 0.031(3) 0.043(3) 0.001(2) -0.004(3) 0.007(3)
C03 0.108(6) 0.060(4) 0.058(4) -0.004(3) -0.027(4) 0.011(4)
C4 0.049(3) 0.031(3) 0.048(3) -0.001(2) 0.004(3) 0.000(2)
C04 0.063(4) 0.048(4) 0.079(5) -0.005(3) 0.022(4) 0.006(3)
C5 0.062(4) 0.032(3) 0.045(3) -0.001(2) -0.003(3) -0.005(3)
C05 0.132(7) 0.064(4) 0.050(4) -0.007(3) -0.027(4) -0.008(5)
C6 0.043(3) 0.047(3) 0.043(3) 0.008(3) 0.006(3) 0.001(2)
C7 0.042(3) 0.037(3) 0.040(3) 0.004(2) 0.002(2) -0.004(2)
C8 0.044(3) 0.044(3) 0.037(3) -0.005(2) 0.006(2) 0.006(2)
C9 0.046(3) 0.043(3) 0.048(3) -0.007(3) -0.011(3) 0.001(2)
C10 0.037(3) 0.037(3) 0.081(5) -0.004(3) -0.007(3) -0.001(2)
C11 0.046(3) 0.025(3) 0.079(5) 0.002(3) 0.014(3) -0.003(2)
C12 0.058(4) 0.033(3) 0.052(3) 0.008(3) 0.015(3) 0.007(3)
C13 0.047(3) 0.087(5) 0.037(3) -0.003(3) 0.008(3) -0.001(3)
C14 0.097(6) 0.082(5) 0.114(7) 0.017(5) 0.069(6) 0.002(5)
C15 0.060(4) 0.088(5) 0.063(4) -0.020(4) 0.015(3) 0.009(4)
P1 0.0441(9) 0.0738(11) 0.0408(8) -0.0017(8) 0.0035(7) -0.0036(8)
F1 0.113(10) 0.155(14) 0.144(15) -0.062(13) -0.032(9) -0.051(10)
F2 0.100(9) 0.145(13) 0.139(13) -0.024(10) -0.037(8) -0.043(8)
F3 0.069(7) 0.21(2) 0.148(15) -0.098(12) 0.016(7) 0.022(8)
F4 0.134(11) 0.15(2) 0.092(10) 0.017(12) 0.071(9) 0.064(12)
F5 0.26(3) 0.089(8) 0.063(6) 0.029(5) 0.018(12) 0.018(13)
F6 0.19(2) 0.114(9) 0.094(8) 0.058(7) 0.015(11) 0.023(11)
F1A 0.094(12) 0.21(3) 0.112(12) 0.027(15) -0.032(10) 0.026(15)
F2A 0.106(13) 0.26(4) 0.081(10) 0.032(14) -0.036(9) 0.020(16)
F3A 0.33(5) 0.075(10) 0.080(10) -0.039(8) -0.007(18) 0.011(17)
F4A 0.38(6) 0.12(2) 0.126(19) -0.044(16) 0.04(3) 0.11(3)
F5A 0.123(16) 0.17(2) 0.20(3) 0.08(2) 0.041(17) -0.038(14)
F6A 0.123(15) 0.22(3) 0.16(2) 0.061(17) 0.036(15) -0.081(16)

loop_
_atom_type_symbol
_atom_type_description
_atom_type_scat_dispersion_real
_atom_type_scat_dispersion_imag
_atom_type_scat_source
C C 0.0033 0.0016 'International Tables Vol C Tables 4.2.6.8 and 6.1.1.4'
H H 0.0000 0.0000 'International Tables Vol C Tables 4.2.6.8 and 6.1.1.4'
N N 0.0061 0.0033 'International Tables Vol C Tables 4.2.6.8 and 6.1.1.4'
F F 0.0171 0.0103 'International Tables Vol C Tables 4.2.6.8 and 6.1.1.4'
P P 0.1023 0.0942 'International Tables Vol C Tables 4.2.6.8 and 6.1.1.4'
Ru Ru -1.2594 0.8363 'International Tables Vol C Tables 4.2.6.8 and 6.1.1.4'
O O 0.0106 0.0060 'International Tables Vol C Tables 4.2.6.8 and 6.1.1.4'

loop_
_geom_angle_atom_site_label_1
_geom_angle_atom_site_label_2
_geom_angle_atom_site_label_3
_geom_angle
_geom_angle_site_symmetry_1
_geom_angle_site_symmetry_3
C2 Ru1 C3 38.7(3) . .
C2 Ru1 C1 38.3(3) . .
C3 Ru1 C1 64.1(2) . .
C2 Ru1 C9 108.9(2) . .
C3 Ru1 C9 110.0(2) . .
C1 Ru1 C9 137.0(3) . .
C2 Ru1 C4 64.2(2) . .
C3 Ru1 C4 38.6(2) . .
C1 Ru1 C4 63.2(2) . .
C9 Ru1 C4 139.8(2) . .
C2 Ru1 C11 157.8(3) . .
C3 Ru1 C11 119.9(2) . .
C1 Ru1 C11 153.4(3) . .
C9 Ru1 C11 68.7(2) . .
C4 Ru1 C11 102.6(2) . .
C2 Ru1 C5 63.5(2) . .
C3 Ru1 C5 63.6(2) . .
C1 Ru1 C5 37.5(2) . .
C9 Ru1 C5 172.3(2) . .
C4 Ru1 C5 37.3(2) . .
C11 Ru1 C5 117.8(2) . .
C2 Ru1 C10 130.0(3) . .
C3 Ru1 C10 106.6(2) . .
C1 Ru1 C10 168.3(3) . .
C9 Ru1 C10 36.9(2) . .
C4 Ru1 C10 114.8(2) . .
C11 Ru1 C10 36.7(2) . .
C5 Ru1 C10 146.8(2) . .
C2 Ru1 C12 161.0(3) . .
C3 Ru1 C12 144.0(2) . .
C1 Ru1 C12 122.8(3) . .
C9 Ru1 C12 87.9(2) . .
C4 Ru1 C12 108.8(2) . .
C11 Ru1 C12 37.1(2) . .
C5 Ru1 C12 99.8(2) . .
C10 Ru1 C12 68.9(2) . .
C2 Ru1 C8 103.3(2) . .
C3 Ru1 C8 128.4(2) . .
C1 Ru1 C8 110.6(2) . .
C9 Ru1 C8 36.7(2) . .
C4 Ru1 C8 166.6(2) . .
C11 Ru1 C8 87.6(2) . .
C5 Ru1 C8 143.4(2) . .
C10 Ru1 C8 68.7(2) . .
C12 Ru1 C8 84.6(2) . .
C2 Ru1 C6 137.3(2) . .
C3 Ru1 C6 166.24(19) . .
C1 Ru1 C6 105.5(2) . .
C9 Ru1 C6 83.7(2) . .
C4 Ru1 C6 129.70(19) . .
C11 Ru1 C6 65.0(2) . .
C5 Ru1 C6 102.7(2) . .
C10 Ru1 C6 84.7(2) . .
C12 Ru1 C6 33.02(19) . .
C8 Ru1 C6 62.54(18) . .
C2 Ru1 C7 116.9(2) . .
C3 Ru1 C7 153.94(19) . .
C1 Ru1 C7 102.4(2) . .
C9 Ru1 C7 63.41(18) . .
C4 Ru1 C7 156.67(19) . .
C11 Ru1 C7 82.51(19) . .
C5 Ru1 C7 120.2(2) . .
C10 Ru1 C7 83.07(19) . .
C12 Ru1 C7 62.00(18) . .
C8 Ru1 C7 32.23(18) . .
C6 Ru1 C7 32.55(16) . .
C11 Ru2 C10 40.5(3) . .
C11 Ru2 C12 38.6(3) . .
C10 Ru2 C12 72.9(3) . .
C11 Ru2 C9 71.0(3) . .
C10 Ru2 C9 37.7(3) . .
C12 Ru2 C9 86.9(3) . .
C11 Ru2 C3 167.0(4) . 8_765
C10 Ru2 C3 135.3(4) . 8_765
C12 Ru2 C3 151.0(4) . 8_765
C9 Ru2 C3 112.2(3) . 8_765
C11 Ru2 C2 130.4(4) . 8_765
C10 Ru2 C2 107.8(3) . 8_765
C12 Ru2 C2 159.4(4) . 8_765
C9 Ru2 C2 106.3(3) . 8_765
C3 Ru2 C2 36.8(3) 8_765 8_765
C11 Ru2 C4 143.5(4) . 8_765
C10 Ru2 C4 167.7(4) . 8_765
C12 Ru2 C4 116.7(3) . 8_765
C9 Ru2 C4 144.8(4) . 8_765
C3 Ru2 C4 36.8(2) 8_765 8_765
C2 Ru2 C4 60.4(2) 8_765 8_765
C11 Ru2 C1 107.2(3) . 8_765
C10 Ru2 C1 109.3(3) . 8_765
C12 Ru2 C1 123.6(4) . 8_765
C9 Ru2 C1 130.3(4) . 8_765
C3 Ru2 C1 60.7(3) 8_765 8_765
C2 Ru2 C1 36.0(3) 8_765 8_765
C4 Ru2 C1 59.4(2) 8_765 8_765
C11 Ru2 C5 113.5(3) . 8_765
C10 Ru2 C5 137.5(4) . 8_765
C12 Ru2 C5 105.5(3) . 8_765
C9 Ru2 C5 165.0(3) . 8_765
C3 Ru2 C5 60.2(2) 8_765 8_765
C2 Ru2 C5 59.5(2) 8_765 8_765
C4 Ru2 C5 35.2(2) 8_765 8_765
C1 Ru2 C5 35.2(2) 8_765 8_765
C11 Ru2 C6 71.7(3) . .
C10 Ru2 C6 94.7(3) . .
C12 Ru2 C6 35.5(2) . .
C9 Ru2 C6 87.3(3) . .
C3 Ru2 C6 120.5(3) 8_765 .
C2 Ru2 C6 156.6(3) 8_765 .
C4 Ru2 C6 97.5(3) 8_765 .
C1 Ru2 C6 140.9(4) 8_765 .
C5 Ru2 C6 107.7(3) 8_765 .
C11 Ru2 C7 90.7(3) . .
C10 Ru2 C7 91.5(3) . .
C12 Ru2 C7 64.9(2) . .
C9 Ru2 C7 65.5(2) . .
C3 Ru2 C7 102.2(3) 8_765 .
C2 Ru2 C7 134.8(3) 8_765 .
C4 Ru2 C7 99.7(3) 8_765 .
C1 Ru2 C7 159.0(3) 8_765 .
C5 Ru2 C7 127.3(3) 8_765 .
C6 Ru2 C7 34.95(19) . .
C11 Ru2 C8 86.3(3) . .
C10 Ru2 C8 67.5(3) . .
C12 Ru2 C8 80.1(3) . .
C9 Ru2 C8 34.0(2) . .
C3 Ru2 C8 103.2(3) 8_765 .
C2 Ru2 C8 119.7(3) 8_765 .
C4 Ru2 C8 120.3(3) 8_765 .
C1 Ru2 C8 155.1(4) 8_765 .
C5 Ru2 C8 155.0(3) 8_765 .
C6 Ru2 C8 62.7(2) . .
C7 Ru2 C8 32.84(19) . .
C7 N1 C13 128.8(5) . .
C7 N1 H1N 108(4) . .
C13 N1 H1N 123(4) . .
C5 C1 C2 108.0(5) . .
C5 C1 C01 126.2(8) . .
C2 C1 C01 125.8(8) . .
C5 C1 Ru1 71.9(3) . .
C2 C1 Ru1 69.6(3) . .
C01 C1 Ru1 125.7(5) . .
C5 C1 Ru2 73.0(4) . 8_755
C2 C1 Ru2 70.5(4) . 8_755
C01 C1 Ru2 120.6(5) . 8_755
Ru1 C1 Ru2 113.6(3) . 8_755
C1 C01 H01A 109.5 . .
C1 C01 H01B 109.5 . .
H01A C01 H01B 109.5 . .
C1 C01 H01C 109.5 . .
H01A C01 H01C 109.5 . .
H01B C01 H01C 109.5 . .
C1 C2 C3 108.2(5) . .
C1 C2 C02 126.5(7) . .
C3 C2 C02 125.2(7) . .
C1 C2 Ru1 72.0(3) . .
C3 C2 Ru1 71.7(3) . .
C02 C2 Ru1 125.5(4) . .
C1 C2 Ru2 73.5(4) . 8_755
C3 C2 Ru2 70.9(4) . 8_755
C02 C2 Ru2 117.9(4) . 8_755
Ru1 C2 Ru2 116.5(3) . 8_755
C2 C02 H02A 109.5 . .
C2 C02 H02B 109.5 . .
H02A C02 H02B 109.5 . .
C2 C02 H02C 109.5 . .
H02A C02 H02C 109.5 . .
H02B C02 H02C 109.5 . .
C2 C3 C4 106.5(5) . .
C2 C3 C03 127.0(6) . .
C4 C3 C03 126.6(6) . .
C2 C3 Ru1 69.6(3) . .
C4 C3 Ru1 71.1(3) . .
C03 C3 Ru1 124.9(4) . .
C2 C3 Ru2 72.2(4) . 8_755
C4 C3 Ru2 73.2(3) . 8_755
C03 C3 Ru2 119.0(4) . 8_755
Ru1 C3 Ru2 116.1(3) . 8_755
C3 C03 H03A 109.5 . .
C3 C03 H03B 109.5 . .
H03A C03 H03B 109.5 . .
C3 C03 H03C 109.5 . .
H03A C03 H03C 109.5 . .
H03B C03 H03C 109.5 . .
C5 C4 C3 108.2(5) . .
C5 C4 C04 126.6(5) . .
C3 C4 C04 125.2(6) . .
C5 C4 Ru1 71.7(3) . .
C3 C4 Ru1 70.3(3) . .
C04 C4 Ru1 124.4(4) . .
C5 C4 Ru2 73.5(3) . 8_755
C3 C4 Ru2 70.0(3) . 8_755
C04 C4 Ru2 121.6(4) . 8_755
Ru1 C4 Ru2 113.9(3) . 8_755
C4 C04 H04A 109.5 . .
C4 C04 H04B 109.5 . .
H04A C04 H04B 109.5 . .
C4 C04 H04C 109.5 . .
H04A C04 H04C 109.5 . .
H04B C04 H04C 109.5 . .
C4 C5 C1 109.1(5) . .
C4 C5 C05 125.8(6) . .
C1 C5 C05 125.0(6) . .
C4 C5 Ru1 71.0(3) . .
C1 C5 Ru1 70.7(3) . .
C05 C5 Ru1 126.0(4) . .
C4 C5 Ru2 71.3(3) . 8_755
C1 C5 Ru2 71.8(4) . 8_755
C05 C5 Ru2 121.5(4) . 8_755
Ru1 C5 Ru2 112.4(3) . 8_755
C5 C05 H05A 109.5 . .
C5 C05 H05B 109.5 . .
H05A C05 H05B 109.5 . .
C5 C05 H05C 109.5 . .
H05A C05 H05C 109.5 . .
H05B C05 H05C 109.5 . .
O1 C6 C12 120.0(5) . .
O1 C6 C7 117.7(5) . .
C12 C6 C7 121.9(5) . .
O1 C6 Ru2 141.5(5) . .
C12 C6 Ru2 65.0(4) . .
C7 C6 Ru2 74.7(3) . .
O1 C6 Ru1 138.1(5) . .
C12 C6 Ru1 59.1(3) . .
C7 C6 Ru1 74.3(3) . .
Ru2 C6 Ru1 79.3(2) . .
N1 C7 C8 120.9(5) . .
N1 C7 C6 113.1(5) . .
C8 C7 C6 125.4(5) . .
N1 C7 Ru2 139.3(4) . .
C8 C7 Ru2 74.2(3) . .
C6 C7 Ru2 70.4(3) . .
N1 C7 Ru1 142.7(4) . .
C8 C7 Ru1 59.7(3) . .
C6 C7 Ru1 73.2(3) . .
Ru2 C7 Ru1 78.0(2) . .
C7 C8 C9 131.2(5) . .
C7 C8 Ru1 88.1(3) . .
C9 C8 Ru1 68.2(3) . .
C7 C8 Ru2 73.0(3) . .
C9 C8 Ru2 63.3(4) . .
Ru1 C8 Ru2 84.8(2) . .
C7 C8 H8 106(5) . .
C9 C8 H8 122(5) . .
Ru1 C8 H8 129(4) . .
Ru2 C8 H8 146(4) . .
C10 C9 C8 129.3(6) . .
C10 C9 Ru1 72.4(3) . .
C8 C9 Ru1 75.1(3) . .
C10 C9 Ru2 61.7(4) . .
C8 C9 Ru2 82.7(4) . .
Ru1 C9 Ru2 93.2(3) . .
C10 C9 H9 120(4) . .
C8 C9 H9 111(4) . .
Ru1 C9 H9 129(4) . .
Ru2 C9 H9 137(4) . .
C11 C10 C9 125.7(6) . .
C11 C10 Ru2 69.5(4) . .
C9 C10 Ru2 80.6(4) . .
C11 C10 Ru1 71.1(3) . .
C9 C10 Ru1 70.6(3) . .
Ru2 C10 Ru1 99.6(3) . .
C11 C10 H10 117(4) . .
C9 C10 H10 116(4) . .
Ru2 C10 H10 133(4) . .
Ru1 C10 H10 127(4) . .
C10 C11 C12 128.4(6) . .
C10 C11 Ru2 70.0(4) . .
C12 C11 Ru2 79.6(4) . .
C10 C11 Ru1 72.2(4) . .
C12 C11 Ru1 73.5(3) . .
Ru2 C11 Ru1 100.3(3) . .
C10 C11 H11 126(4) . .
C12 C11 H11 105(4) . .
Ru2 C11 H11 137(4) . .
Ru1 C11 H11 123(4) . .
C11 C12 C6 133.2(6) . .
C11 C12 Ru2 61.8(4) . .
C6 C12 Ru2 79.6(4) . .
C11 C12 Ru1 69.4(3) . .
C6 C12 Ru1 87.9(3) . .
Ru2 C12 Ru1 91.9(3) . .
C11 C12 H12 108(5) . .
C6 C12 H12 118(5) . .
Ru2 C12 H12 138(5) . .
Ru1 C12 H12 124(5) . .
N1 C13 C14 108.8(6) . .
N1 C13 C15 109.0(5) . .
C14 C13 C15 112.0(6) . .
N1 C13 H13 109.0 . .
C14 C13 H13 109.0 . .
C15 C13 H13 109.0 . .
C13 C14 H14A 109.5 . .
C13 C14 H14B 109.5 . .
H14A C14 H14B 109.5 . .
C13 C14 H14C 109.5 . .
H14A C14 H14C 109.5 . .
H14B C14 H14C 109.5 . .
C13 C15 H15A 109.5 . .
C13 C15 H15B 109.5 . .
H15A C15 H15B 109.5 . .
C13 C15 H15C 109.5 . .
H15A C15 H15C 109.5 . .
H15B C15 H15C 109.5 . .
F6A P1 F5A 178.2(15) . .
F6A P1 F4 67.7(14) . .
F5A P1 F4 114.1(14) . .
F6A P1 F3 110.0(15) . .
F5A P1 F3 68.2(12) . .
F4 P1 F3 174.1(14) . .
F6A P1 F1A 91.8(12) . .
F5A P1 F1A 88.3(14) . .
F4 P1 F1A 101.4(13) . .
F3 P1 F1A 73.0(11) . .
F6A P1 F4A 92.9(18) . .
F5A P1 F4A 89(2) . .
F4 P1 F4A 27(2) . .
F3 P1 F4A 153(2) . .
F1A P1 F4A 92(2) . .
F6A P1 F1 129.2(11) . .
F5A P1 F1 51.8(11) . .
F4 P1 F1 90.3(12) . .
F3 P1 F1 87.1(9) . .
F1A P1 F1 46.7(9) . .
F4A P1 F1 67(2) . .
F6A P1 F2A 92.3(15) . .
F5A P1 F2A 87.7(12) . .
F4 P1 F2A 78.8(14) . .
F3 P1 F2A 106.9(11) . .
F1A P1 F2A 175.7(16) . .
F4A P1 F2A 86(2) . .
F1 P1 F2A 129.1(14) . .
F6A P1 F5 132.9(15) . .
F5A P1 F5 47.2(9) . .
F4 P1 F5 94.6(12) . .
F3 P1 F5 90.8(12) . .
F1A P1 F5 135.2(15) . .
F4A P1 F5 83.5(17) . .
F1 P1 F5 92.2(12) . .
F2A P1 F5 40.7(8) . .
F6A P1 F6 45.9(9) . .
F5A P1 F6 133.9(14) . .
F4 P1 F6 86.2(11) . .
F3 P1 F6 88.4(12) . .
F1A P1 F6 46.2(8) . .
F4A P1 F6 98.0(17) . .
F1 P1 F6 89.6(10) . .
F2A P1 F6 138.0(15) . .
F5 P1 F6 178.1(11) . .
F6A P1 F2 53.3(9) . .
F5A P1 F2 125.5(13) . .
F4 P1 F2 96.0(13) . .
F3 P1 F2 86.5(7) . .
F1A P1 F2 130.5(13) . .
F4A P1 F2 120(2) . .
F1 P1 F2 173.7(9) . .
F2A P1 F2 53.6(11) . .
F5 P1 F2 88.2(9) . .
F6 P1 F2 90.0(10) . .
F6A P1 F3A 95.0(15) . .
F5A P1 F3A 83.2(15) . .
F4 P1 F3A 159.4(17) . .
F3 P1 F3A 22.6(14) . .
F1A P1 F3A 89.8(14) . .
F4A P1 F3A 171.7(19) . .
F1 P1 F3A 109.7(15) . .
F2A P1 F3A 91.4(13) . .
F5 P1 F3A 89.4(10) . .
F6 P1 F3A 89.3(10) . .
F2 P1 F3A 63.9(12) . .

loop_
_geom_bond_atom_site_label_1
_geom_bond_atom_site_label_2
_geom_bond_distance
_geom_bond_site_symmetry_2
Ru1 C2 2.158(5) .
Ru1 C3 2.186(5) .
Ru1 C1 2.190(6) .
Ru1 C9 2.193(6) .
Ru1 C4 2.197(5) .
Ru1 C11 2.203(6) .
Ru1 C5 2.205(5) .
Ru1 C10 2.217(6) .
Ru1 C12 2.257(6) .
Ru1 C8 2.284(5) .
Ru1 C6 2.629(6) .
Ru1 C7 2.643(5) .
Ru2 C11 2.005(8) .
Ru2 C10 2.011(8) .
Ru2 C12 2.238(8) .
Ru2 C9 2.253(9) .
Ru2 C3 2.270(8) 8_765
Ru2 C2 2.287(8) 8_765
Ru2 C4 2.313(8) 8_765
Ru2 C1 2.327(8) 8_765
Ru2 C5 2.342(8) 8_765
Ru2 C6 2.430(8) .
Ru2 C7 2.487(8) .
Ru2 C8 2.502(8) .
N1 C7 1.336(7) .
N1 C13 1.480(7) .
N1 H1N 0.87(2) .
O1 C6 1.226(7) .
C1 C5 1.411(9) .
C1 C2 1.427(10) .
C1 C01 1.490(9) .
C1 Ru2 2.327(8) 8_755
C01 H01A 0.9700 .
C01 H01B 0.9700 .
C01 H01C 0.9700 .
C2 C3 1.440(9) .
C2 C02 1.502(9) .
C2 Ru2 2.287(8) 8_755
C02 H02A 0.9700 .
C02 H02B 0.9700 .
C02 H02C 0.9700 .
C3 C4 1.448(8) .
C3 C03 1.481(9) .
C3 Ru2 2.270(8) 8_755
C03 H03A 0.9700 .
C03 H03B 0.9700 .
C03 H03C 0.9700 .
C4 C5 1.408(8) .
C4 C04 1.492(8) .
C4 Ru2 2.313(8) 8_755
C04 H04A 0.9700 .
C04 H04B 0.9700 .
C04 H04C 0.9700 .
C5 C05 1.498(8) .
C5 Ru2 2.342(8) 8_755
C05 H05A 0.9700 .
C05 H05B 0.9700 .
C05 H05C 0.9700 .
C6 C12 1.434(8) .
C6 C7 1.478(7) .
C7 C8 1.410(7) .
C8 C9 1.412(8) .
C8 H8 0.93(2) .
C9 C10 1.397(9) .
C9 H9 0.93(2) .
C10 C11 1.391(9) .
C10 H10 0.93(2) .
C11 C12 1.421(9) .
C11 H11 0.93(2) .
C12 H12 0.93(2) .
C13 C14 1.488(10) .
C13 C15 1.495(10) .
C13 H13 0.9900 .
C14 H14A 0.9700 .
C14 H14B 0.9700 .
C14 H14C 0.9700 .
C15 H15A 0.9700 .
C15 H15B 0.9700 .
C15 H15C 0.9700 .
P1 F6A 1.503(13) .
P1 F5A 1.506(15) .
P1 F4 1.511(18) .
P1 F3 1.539(14) .
P1 F1A 1.540(14) .
P1 F4A 1.54(3) .
P1 F1 1.544(10) .
P1 F2A 1.545(15) .
P1 F5 1.563(11) .
P1 F6 1.564(10) .
P1 F2 1.572(9) .
P1 F3A 1.58(2) .
